data_4324663
loop_
_publ_author_name
'Scott A. Sulway'
'David Collison'
'Joseph J. W. McDouall'
'Floriana Tuna'
'Richard A. Layfield'

_publ_section_title
;
 Iron(II) Cage Complexes of N-Heterocyclic Amide and
 Bis(trimethylsilyl)amide Ligands: Synthesis, Structure, and Magnetic
 Properties
;
_journal_name_full 'Inorganic Chemistry'
_journal_page_first 2521
_journal_page_last 2526
_journal_paper_doi 10.1021/ic102341a
_journal_volume 50
_journal_year 2011
_chemical_formula_moiety 'C40 H84 Fe3 N14 Si4, C7 H8'
_chemical_formula_sum 'C47 H92 Fe3 N14 Si4'
_chemical_formula_weight 1133.23
_chemical_name_systematic
; 
 ? 
;
_space_group_IT_number 56
_symmetry_cell_setting orthorhombic
_symmetry_space_group_name_Hall '-P 2ab 2ac'
_symmetry_space_group_name_H-M 'P c c n'
_atom_sites_solution_hydrogens geom
_atom_sites_solution_primary direct
_atom_sites_solution_secondary difmap
_audit_creation_method SHELXL-97
_cell_angle_alpha 90.00
_cell_angle_beta 90.00
_cell_angle_gamma 90.00
_cell_formula_units_Z 4
_cell_length_a 22.522(4)
_cell_length_b 14.455(3)
_cell_length_c 17.979(3)
_cell_measurement_temperature 100
_cell_volume 5853.2(19)
_computing_cell_refinement 'SHELXL-97 (Sheldrick, 1997)'
_computing_data_collection 'SHELXL-97 (Sheldrick, 1997)'
_computing_data_reduction 'SHELXL-97 (Sheldrick, 1997)'
_computing_molecular_graphics 'SHELXL-97 (Sheldrick, 1997)'
_computing_structure_refinement 'SHELXL-97 (Sheldrick, 1997)'
_computing_structure_solution 'SHELXS-97 (Sheldrick, 1990)'
_diffrn_ambient_temperature 273
_diffrn_measured_fraction_theta_full 0.988
_diffrn_measured_fraction_theta_max 0.988
_diffrn_measurement_device_type CCD
_diffrn_measurement_method Synchrotron
_diffrn_radiation_monochromator Synchrotron
_diffrn_radiation_source Synchrotron
_diffrn_radiation_type Synchrotron
_diffrn_radiation_wavelength 1.54178
_diffrn_reflns_av_R_equivalents 0.0309
_diffrn_reflns_av_sigmaI/netI 0.0244
_diffrn_reflns_limit_h_max 29
_diffrn_reflns_limit_h_min -28
_diffrn_reflns_limit_k_max 11
_diffrn_reflns_limit_k_min -18
_diffrn_reflns_limit_l_max 10
_diffrn_reflns_limit_l_min -22
_diffrn_reflns_number 26727
_diffrn_reflns_theta_full 89.23
_diffrn_reflns_theta_max 89.23
_diffrn_reflns_theta_min 4.39
_exptl_absorpt_coefficient_mu 5.230
_exptl_absorpt_correction_type none
_exptl_crystal_colour Green
_exptl_crystal_density_diffrn 1.286
_exptl_crystal_description Needles
_exptl_crystal_F_000 2520
_exptl_crystal_size_max 0.1
_exptl_crystal_size_mid 0.1
_exptl_crystal_size_min 0.1
_refine_diff_density_max 0.826
_refine_diff_density_min -0.432
_refine_diff_density_rms 0.061
_refine_ls_extinction_method none
_refine_ls_goodness_of_fit_ref 1.139
_refine_ls_hydrogen_treatment none
_refine_ls_matrix_type full
_refine_ls_number_parameters 316
_refine_ls_number_reflns 6621
_refine_ls_number_restraints 0
_refine_ls_restrained_S_all 1.139
_refine_ls_R_factor_all 0.0448
_refine_ls_R_factor_gt 0.0386
_refine_ls_shift/su_max 0.021
_refine_ls_shift/su_mean 0.004
_refine_ls_structure_factor_coef Fsqd
_refine_ls_weighting_details 'calc w=1/[\s^2^(Fo^2^)+(0.0261P)^2^+9.7840P] where P=(Fo^2^+2Fc^2^)/3'
_refine_ls_weighting_scheme calc
_refine_ls_wR_factor_gt 0.0893
_refine_ls_wR_factor_ref 0.0972
_reflns_number_gt 6040
_reflns_number_total 6621
_reflns_threshold_expression >2sigma(I)
_cod_data_source_file ic102341a_si_002_1.cif
_cod_data_source_block pccn
_cod_database_code 4324663

loop_
_symmetry_equiv_pos_as_xyz
'x, y, z'
'-x+1/2, -y+1/2, z'
'-x, y+1/2, -z+1/2'
'x+1/2, -y, -z+1/2'
'-x, -y, -z'
'x-1/2, y-1/2, -z'
'x, -y-1/2, z-1/2'
'-x-1/2, y, z-1/2'

loop_
_atom_site_label
_atom_site_type_symbol
_atom_site_fract_x
_atom_site_fract_y
_atom_site_fract_z
_atom_site_U_iso_or_equiv
_atom_site_adp_type
_atom_site_occupancy
_atom_site_symmetry_multiplicity
_atom_site_calc_flag
_atom_site_refinement_flags
Fe1 Fe 0.615034(13) 0.23631(2) 0.120499(17) 0.00996(8) Uani 1 1 d .
Fe2 Fe 0.7500 0.2500 0.15984(2) 0.00855(10) Uani 1 2 d S
N1 N 0.65951(9) 0.48379(13) 0.11455(11) 0.0195(4) Uani 1 1 d .
N6 N 0.66139(9) 0.01699(13) 0.25762(11) 0.0220(4) Uani 1 1 d .
N5 N 0.71658(8) 0.15213(13) 0.23014(10) 0.0178(4) Uani 1 1 d .
N3 N 0.69444(8) 0.33022(13) 0.09112(10) 0.0156(4) Uani 1 1 d .
N4 N 0.63811(8) 0.11040(12) 0.15469(10) 0.0174(4) Uani 1 1 d .
C30 C 0.72097(10) 0.36729(16) 0.02249(12) 0.0193(4) Uani 1 1 d .
H30A H 0.6908 0.3720 -0.0158 0.023 Uiso 1 1 calc R
H30B H 0.7516 0.3255 0.0049 0.023 Uiso 1 1 calc R
C3 C 0.69872(11) 0.52754(16) 0.06027(14) 0.0246(5) Uani 1 1 d .
H3A H 0.7159 0.5830 0.0818 0.030 Uiso 1 1 calc R
H3B H 0.6759 0.5456 0.0169 0.030 Uiso 1 1 calc R
C8 C 0.67230(10) 0.09408(15) 0.21491(12) 0.0167(4) Uani 1 1 d .
C6 C 0.59359(10) 0.41473(16) 0.23115(13) 0.0212(5) Uani 1 1 d .
H6A H 0.6188 0.4414 0.2693 0.025 Uiso 1 1 calc R
H6B H 0.5624 0.3797 0.2555 0.025 Uiso 1 1 calc R
N2 N 0.62858(8) 0.35338(13) 0.18405(10) 0.0170(4) Uani 1 1 d .
C13 C 0.56340(10) 0.00218(17) 0.19772(14) 0.0240(5) Uani 1 1 d .
H13A H 0.5408 0.0538 0.2175 0.029 Uiso 1 1 calc R
H13B H 0.5358 -0.0459 0.1827 0.029 Uiso 1 1 calc R
C12 C 0.60562(11) -0.03440(16) 0.25599(14) 0.0229(5) Uani 1 1 d .
H12A H 0.5868 -0.0306 0.3044 0.027 Uiso 1 1 calc R
H12B H 0.6139 -0.0990 0.2459 0.027 Uiso 1 1 calc R
C7 C 0.66120(9) 0.39240(15) 0.13090(12) 0.0154(4) Uani 1 1 d .
C14 C 0.60010(10) 0.03330(15) 0.13179(13) 0.0200(4) Uani 1 1 d .
H14A H 0.6244 -0.0176 0.1140 0.024 Uiso 1 1 calc R
H14B H 0.5742 0.0528 0.0917 0.024 Uiso 1 1 calc R
C4 C 0.61557(12) 0.54563(17) 0.14751(17) 0.0304(6) Uani 1 1 d .
H4A H 0.5989 0.5849 0.1091 0.036 Uiso 1 1 calc R
H4B H 0.6347 0.5851 0.1840 0.036 Uiso 1 1 calc R
C2 C 0.74782(10) 0.46250(16) 0.03689(13) 0.0201(5) Uani 1 1 d .
H2A H 0.7775 0.4585 0.0758 0.024 Uiso 1 1 calc R
H2B H 0.7668 0.4854 -0.0079 0.024 Uiso 1 1 calc R
C10 C 0.76100(11) 0.03293(18) 0.30928(15) 0.0271(5) Uani 1 1 d .
H10A H 0.7829 0.0092 0.2669 0.033 Uiso 1 1 calc R
H10B H 0.7843 0.0222 0.3538 0.033 Uiso 1 1 calc R
C11 C 0.70170(12) -0.01500(18) 0.31540(14) 0.0275(5) Uani 1 1 d .
H11A H 0.7072 -0.0813 0.3108 0.033 Uiso 1 1 calc R
H11B H 0.6845 -0.0026 0.3639 0.033 Uiso 1 1 calc R
C9 C 0.74918(11) 0.13586(17) 0.29963(13) 0.0229(5) Uani 1 1 d .
H9A H 0.7261 0.1586 0.3414 0.028 Uiso 1 1 calc R
H9B H 0.7865 0.1692 0.2985 0.028 Uiso 1 1 calc R
C5 C 0.56621(11) 0.49139(18) 0.18466(16) 0.0290(6) Uani 1 1 d .
H5A H 0.5402 0.4651 0.1473 0.035 Uiso 1 1 calc R
H5B H 0.5429 0.5320 0.2161 0.035 Uiso 1 1 calc R
Si2 Si 0.55201(3) 0.25536(5) -0.03517(4) 0.02126(14) Uani 1 1 d .
Si1 Si 0.47405(3) 0.23062(4) 0.09815(4) 0.01951(14) Uani 1 1 d .
N7 N 0.54231(8) 0.23887(13) 0.05787(11) 0.0176(4) Uani 1 1 d .
C22 C 0.43576(11) 0.11656(18) 0.08087(15) 0.0274(5) Uani 1 1 d .
H22A H 0.4305 0.1078 0.0283 0.041 Uiso 1 1 calc R
H22B H 0.3977 0.1166 0.1049 0.041 Uiso 1 1 calc R
H22C H 0.4596 0.0672 0.1006 0.041 Uiso 1 1 calc R
C23 C 0.61990(11) 0.1949(2) -0.07014(15) 0.0297(6) Uani 1 1 d .
H23A H 0.6541 0.2168 -0.0435 0.045 Uiso 1 1 calc R
H23B H 0.6248 0.2074 -0.1222 0.045 Uiso 1 1 calc R
H23C H 0.6157 0.1295 -0.0627 0.045 Uiso 1 1 calc R
C21 C 0.47771(11) 0.24270(18) 0.20209(13) 0.0250(5) Uani 1 1 d .
H21A H 0.5108 0.2079 0.2208 0.037 Uiso 1 1 calc R
H21B H 0.4416 0.2197 0.2237 0.037 Uiso 1 1 calc R
H21C H 0.4826 0.3067 0.2149 0.037 Uiso 1 1 calc R
C24 C 0.55839(13) 0.3815(2) -0.05944(16) 0.0344(6) Uani 1 1 d .
H24A H 0.5207 0.4112 -0.0520 0.052 Uiso 1 1 calc R
H24B H 0.5700 0.3877 -0.1106 0.052 Uiso 1 1 calc R
H24C H 0.5877 0.4101 -0.0281 0.052 Uiso 1 1 calc R
C25 C 0.42183(11) 0.32470(18) 0.06700(14) 0.0258(5) Uani 1 1 d .
H25A H 0.4408 0.3838 0.0725 0.039 Uiso 1 1 calc R
H25B H 0.3865 0.3230 0.0968 0.039 Uiso 1 1 calc R
H25C H 0.4116 0.3153 0.0157 0.039 Uiso 1 1 calc R
C26 C 0.48938(12) 0.2075(2) -0.09241(14) 0.0346(6) Uani 1 1 d .
H26A H 0.4851 0.1426 -0.0824 0.052 Uiso 1 1 calc R
H26B H 0.4978 0.2164 -0.1443 0.052 Uiso 1 1 calc R
H26C H 0.4532 0.2390 -0.0798 0.052 Uiso 1 1 calc R
C33 C 0.79888(12) 0.71864(18) 0.05597(18) 0.0349(6) Uani 1 1 d .
H33 H 0.8319 0.6972 0.0302 0.042 Uiso 1 1 calc R
C34 C 0.7500 0.7500 0.0168(2) 0.0324(9) Uani 1 2 d S
C32 C 0.79929(16) 0.7187(2) 0.1325(2) 0.0450(8) Uani 1 1 d .
H32 H 0.8325 0.6978 0.1583 0.054 Uiso 1 1 calc R
C31 C 0.7500 0.7500 0.1706(3) 0.0508(12) Uani 1 2 d S
H31 H 0.7500 0.7500 0.2223 0.061 Uiso 1 2 calc SR
C35 C 0.7500 0.7500 -0.0665(3) 0.0616(15) Uani 1 2 d S
H35A H 0.7189 0.7103 -0.0843 0.092 Uiso 0.50 1 calc PR
H35B H 0.7876 0.7280 -0.0843 0.092 Uiso 0.50 1 calc PR
H35C H 0.7434 0.8118 -0.0843 0.092 Uiso 0.50 1 calc PR

loop_
_atom_site_aniso_label
_atom_site_aniso_U_11
_atom_site_aniso_U_22
_atom_site_aniso_U_33
_atom_site_aniso_U_23
_atom_site_aniso_U_13
_atom_site_aniso_U_12
Fe1 0.01047(15) 0.00900(15) 0.01042(16) 0.00033(11) -0.00101(11) -0.00058(11)
Fe2 0.00967(19) 0.00781(19) 0.0082(2) 0.000 0.000 -0.00055(15)
N1 0.0203(9) 0.0135(9) 0.0246(10) 0.0015(7) 0.0059(8) -0.0002(7)
N6 0.0216(10) 0.0207(10) 0.0236(10) 0.0082(8) 0.0017(8) -0.0022(8)
N5 0.0185(9) 0.0189(9) 0.0159(9) 0.0028(7) -0.0007(7) -0.0014(7)
N3 0.0167(8) 0.0153(8) 0.0149(8) 0.0011(7) 0.0016(7) -0.0005(7)
N4 0.0177(9) 0.0144(8) 0.0203(9) 0.0010(7) -0.0004(7) -0.0028(7)
C30 0.0226(11) 0.0184(11) 0.0171(10) 0.0027(8) 0.0029(9) 0.0010(9)
C3 0.0268(12) 0.0175(11) 0.0296(13) 0.0051(9) 0.0084(10) -0.0022(9)
C8 0.0173(10) 0.0160(10) 0.0167(10) 0.0018(8) 0.0040(8) 0.0011(8)
C6 0.0211(11) 0.0189(11) 0.0237(11) -0.0036(9) 0.0063(9) -0.0016(9)
N2 0.0183(9) 0.0151(9) 0.0176(9) -0.0015(7) 0.0030(7) -0.0010(7)
C13 0.0193(11) 0.0192(11) 0.0335(13) -0.0013(10) 0.0043(10) -0.0054(9)
C12 0.0255(12) 0.0174(10) 0.0258(12) 0.0020(9) 0.0085(9) -0.0047(9)
C7 0.0137(9) 0.0149(10) 0.0176(10) -0.0001(8) -0.0034(8) -0.0014(8)
C14 0.0197(10) 0.0150(10) 0.0253(12) -0.0022(9) 0.0000(9) -0.0035(8)
C4 0.0309(14) 0.0175(11) 0.0428(15) 0.0028(11) 0.0137(12) 0.0063(10)
C2 0.0184(10) 0.0216(11) 0.0202(11) 0.0043(9) 0.0025(8) -0.0020(9)
C10 0.0263(13) 0.0309(13) 0.0242(12) 0.0109(10) -0.0030(10) 0.0023(10)
C11 0.0316(13) 0.0268(13) 0.0241(12) 0.0117(10) 0.0017(10) 0.0017(10)
C9 0.0245(11) 0.0280(12) 0.0162(11) 0.0052(9) -0.0020(9) -0.0024(10)
C5 0.0219(12) 0.0254(12) 0.0397(15) 0.0022(11) 0.0107(11) 0.0072(10)
Si2 0.0213(3) 0.0260(3) 0.0166(3) -0.0007(2) -0.0007(2) -0.0018(2)
Si1 0.0175(3) 0.0216(3) 0.0194(3) -0.0020(2) -0.0007(2) -0.0002(2)
N7 0.0163(9) 0.0196(9) 0.0168(9) -0.0021(7) -0.0005(7) -0.0002(7)
C22 0.0243(12) 0.0262(13) 0.0318(13) -0.0014(10) -0.0010(10) -0.0056(10)
C23 0.0268(13) 0.0371(15) 0.0253(13) -0.0070(11) 0.0049(10) -0.0020(11)
C21 0.0227(12) 0.0318(13) 0.0204(12) -0.0031(10) 0.0013(9) -0.0006(10)
C24 0.0352(15) 0.0326(14) 0.0355(15) 0.0134(12) -0.0009(12) -0.0023(11)
C25 0.0234(12) 0.0268(12) 0.0272(12) -0.0049(10) -0.0042(10) 0.0050(10)
C26 0.0312(14) 0.0526(18) 0.0200(12) -0.0063(12) -0.0023(10) -0.0103(13)
C33 0.0275(13) 0.0212(12) 0.0560(18) 0.0010(12) 0.0049(13) -0.0042(10)
C34 0.0288(19) 0.0227(17) 0.046(2) 0.000 0.000 -0.0151(15)
C32 0.0484(19) 0.0264(14) 0.060(2) 0.0100(14) -0.0136(16) 0.0008(13)
C31 0.076(4) 0.036(2) 0.041(3) 0.000 0.000 -0.003(2)
C35 0.057(3) 0.080(4) 0.048(3) 0.000 0.000 -0.033(3)

loop_
_atom_type_symbol
_atom_type_description
_atom_type_scat_dispersion_real
_atom_type_scat_dispersion_imag
_atom_type_scat_source
C C 0.0181 0.0091 'International Tables Vol C Tables 4.2.6.8 and 6.1.1.4'
H H 0.0000 0.0000 'International Tables Vol C Tables 4.2.6.8 and 6.1.1.4'
N N 0.0311 0.0180 'International Tables Vol C Tables 4.2.6.8 and 6.1.1.4'
Si Si 0.2541 0.3302 'International Tables Vol C Tables 4.2.6.8 and 6.1.1.4'
Fe Fe -1.1336 3.1974 'International Tables Vol C Tables 4.2.6.8 and 6.1.1.4'

loop_
_geom_angle_atom_site_label_1
_geom_angle_atom_site_label_2
_geom_angle_atom_site_label_3
_geom_angle
_geom_angle_site_symmetry_1
_geom_angle_site_symmetry_3
N7 Fe1 N4 114.03(8) . .
N7 Fe1 N2 114.83(8) . .
N4 Fe1 N2 122.69(8) . .
N7 Fe1 N3 119.88(7) . .
N4 Fe1 N3 113.98(7) . .
N2 Fe1 N3 61.95(7) . .
N5 Fe2 N5 103.47(11) 2_655 .
N5 Fe2 N3 121.72(7) 2_655 2_655
N5 Fe2 N3 101.58(7) . 2_655
N5 Fe2 N3 101.58(7) 2_655 .
N5 Fe2 N3 121.72(7) . .
N3 Fe2 N3 108.17(10) 2_655 .
C7 N1 C4 121.92(19) . .
C7 N1 C3 123.42(19) . .
C4 N1 C3 114.59(19) . .
C8 N6 C11 123.0(2) . .
C8 N6 C12 123.7(2) . .
C11 N6 C12 112.92(19) . .
C8 N5 C9 116.65(18) . .
C8 N5 Fe2 125.85(15) . .
C9 N5 Fe2 116.97(14) . .
C7 N3 C30 114.85(18) . .
C7 N3 Fe2 112.28(14) . .
C30 N3 Fe2 116.81(14) . .
C7 N3 Fe1 80.96(12) . .
C30 N3 Fe1 136.13(14) . .
Fe2 N3 Fe1 90.13(7) . .
C8 N4 C14 115.21(18) . .
C8 N4 Fe1 123.84(15) . .
C14 N4 Fe1 117.16(14) . .
N3 C30 C2 110.31(18) . .
N3 C30 H30A 109.6 . .
C2 C30 H30A 109.6 . .
N3 C30 H30B 109.6 . .
C2 C30 H30B 109.6 . .
H30A C30 H30B 108.1 . .
N1 C3 C2 111.03(19) . .
N1 C3 H3A 109.4 . .
C2 C3 H3A 109.4 . .
N1 C3 H3B 109.4 . .
C2 C3 H3B 109.4 . .
H3A C3 H3B 108.0 . .
N5 C8 N4 118.82(19) . .
N5 C8 N6 122.0(2) . .
N4 C8 N6 119.2(2) . .
N2 C6 C5 110.10(19) . .
N2 C6 H6A 109.6 . .
C5 C6 H6A 109.6 . .
N2 C6 H6B 109.6 . .
C5 C6 H6B 109.6 . .
H6A C6 H6B 108.2 . .
C7 N2 C6 117.24(19) . .
C7 N2 Fe1 91.81(13) . .
C6 N2 Fe1 137.76(15) . .
C12 C13 C14 107.67(19) . .
C12 C13 H13A 110.2 . .
C14 C13 H13A 110.2 . .
C12 C13 H13B 110.2 . .
C14 C13 H13B 110.2 . .
H13A C13 H13B 108.5 . .
N6 C12 C13 112.18(19) . .
N6 C12 H12A 109.2 . .
C13 C12 H12A 109.2 . .
N6 C12 H12B 109.2 . .
C13 C12 H12B 109.2 . .
H12A C12 H12B 107.9 . .
N2 C7 N1 123.6(2) . .
N2 C7 N3 113.47(19) . .
N1 C7 N3 122.8(2) . .
N4 C14 C13 108.99(19) . .
N4 C14 H14A 109.9 . .
C13 C14 H14A 109.9 . .
N4 C14 H14B 109.9 . .
C13 C14 H14B 109.9 . .
H14A C14 H14B 108.3 . .
N1 C4 C5 111.1(2) . .
N1 C4 H4A 109.4 . .
C5 C4 H4A 109.4 . .
N1 C4 H4B 109.4 . .
C5 C4 H4B 109.4 . .
H4A C4 H4B 108.0 . .
C3 C2 C30 108.57(19) . .
C3 C2 H2A 110.0 . .
C30 C2 H2A 110.0 . .
C3 C2 H2B 110.0 . .
C30 C2 H2B 110.0 . .
H2A C2 H2B 108.4 . .
C11 C10 C9 107.6(2) . .
C11 C10 H10A 110.2 . .
C9 C10 H10A 110.2 . .
C11 C10 H10B 110.2 . .
C9 C10 H10B 110.2 . .
H10A C10 H10B 108.5 . .
N6 C11 C10 110.75(19) . .
N6 C11 H11A 109.5 . .
C10 C11 H11A 109.5 . .
N6 C11 H11B 109.5 . .
C10 C11 H11B 109.5 . .
H11A C11 H11B 108.1 . .
N5 C9 C10 110.0(2) . .
N5 C9 H9A 109.7 . .
C10 C9 H9A 109.7 . .
N5 C9 H9B 109.7 . .
C10 C9 H9B 109.7 . .
H9A C9 H9B 108.2 . .
C4 C5 C6 108.8(2) . .
C4 C5 H5A 109.9 . .
C6 C5 H5A 109.9 . .
C4 C5 H5B 109.9 . .
C6 C5 H5B 109.9 . .
H5A C5 H5B 108.3 . .
N7 Si2 C23 111.69(11) . .
N7 Si2 C26 112.96(11) . .
C23 Si2 C26 104.92(13) . .
N7 Si2 C24 111.92(12) . .
C23 Si2 C24 108.22(13) . .
C26 Si2 C24 106.72(14) . .
N7 Si1 C21 112.13(10) . .
N7 Si1 C25 112.74(11) . .
C21 Si1 C25 104.84(11) . .
N7 Si1 C22 113.81(11) . .
C21 Si1 C22 105.37(12) . .
C25 Si1 C22 107.26(12) . .
Si1 N7 Si2 122.88(11) . .
Si1 N7 Fe1 120.09(11) . .
Si2 N7 Fe1 116.94(10) . .
Si1 C22 H22A 109.5 . .
Si1 C22 H22B 109.5 . .
H22A C22 H22B 109.5 . .
Si1 C22 H22C 109.5 . .
H22A C22 H22C 109.5 . .
H22B C22 H22C 109.5 . .
Si2 C23 H23A 109.5 . .
Si2 C23 H23B 109.5 . .
H23A C23 H23B 109.5 . .
Si2 C23 H23C 109.5 . .
H23A C23 H23C 109.5 . .
H23B C23 H23C 109.5 . .
Si1 C21 H21A 109.5 . .
Si1 C21 H21B 109.5 . .
H21A C21 H21B 109.5 . .
Si1 C21 H21C 109.5 . .
H21A C21 H21C 109.5 . .
H21B C21 H21C 109.5 . .
Si2 C24 H24A 109.5 . .
Si2 C24 H24B 109.5 . .
H24A C24 H24B 109.5 . .
Si2 C24 H24C 109.5 . .
H24A C24 H24C 109.5 . .
H24B C24 H24C 109.5 . .
Si1 C25 H25A 109.5 . .
Si1 C25 H25B 109.5 . .
H25A C25 H25B 109.5 . .
Si1 C25 H25C 109.5 . .
H25A C25 H25C 109.5 . .
H25B C25 H25C 109.5 . .
Si2 C26 H26A 109.5 . .
Si2 C26 H26B 109.5 . .
H26A C26 H26B 109.5 . .
Si2 C26 H26C 109.5 . .
H26A C26 H26C 109.5 . .
H26B C26 H26C 109.5 . .
C32 C33 C34 120.9(3) . .
C32 C33 H33 119.5 . .
C34 C33 H33 119.5 . .
C33 C34 C33 118.8(4) . 2_665
C33 C34 C35 120.6(2) . .
C33 C34 C35 120.6(2) 2_665 .
C33 C32 C31 119.4(3) . .
C33 C32 H32 120.3 . .
C31 C32 H32 120.3 . .
C32 C31 C32 120.5(5) 2_665 .
C32 C31 H31 119.8 2_665 .
C32 C31 H31 119.8 . .
C34 C35 H35A 109.5 . .
C34 C35 H35B 109.5 . .
H35A C35 H35B 109.5 . .
C34 C35 H35C 109.5 . .
H35A C35 H35C 109.5 . .
H35B C35 H35C 109.5 . .

loop_
_geom_bond_atom_site_label_1
_geom_bond_atom_site_label_2
_geom_bond_distance
_geom_bond_site_symmetry_2
Fe1 N7 1.9880(19) .
Fe1 N4 1.9901(19) .
Fe1 N2 2.0645(19) .
Fe1 N3 2.3066(18) .
Fe2 N5 2.0409(19) 2_655
Fe2 N5 2.0409(19) .
Fe2 N3 2.1064(18) 2_655
Fe2 N3 2.1064(18) .
N1 C7 1.354(3) .
N1 C4 1.459(3) .
N1 C3 1.460(3) .
N6 C8 1.375(3) .
N6 C11 1.455(3) .
N6 C12 1.460(3) .
N5 C8 1.332(3) .
N5 C9 1.468(3) .
N3 C7 1.371(3) .
N3 C30 1.472(3) .
N4 C8 1.349(3) .
N4 C14 1.464(3) .
C30 C2 1.525(3) .
C30 H30A 0.9700 .
C30 H30B 0.9700 .
C3 C2 1.511(3) .
C3 H3A 0.9700 .
C3 H3B 0.9700 .
C6 N2 1.458(3) .
C6 C5 1.519(3) .
C6 H6A 0.9700 .
C6 H6B 0.9700 .
N2 C7 1.331(3) .
C13 C12 1.510(4) .
C13 C14 1.514(3) .
C13 H13A 0.9700 .
C13 H13B 0.9700 .
C12 H12A 0.9700 .
C12 H12B 0.9700 .
C14 H14A 0.9700 .
C14 H14B 0.9700 .
C4 C5 1.515(3) .
C4 H4A 0.9700 .
C4 H4B 0.9700 .
C2 H2A 0.9700 .
C2 H2B 0.9700 .
C10 C11 1.509(4) .
C10 C9 1.521(3) .
C10 H10A 0.9700 .
C10 H10B 0.9700 .
C11 H11A 0.9700 .
C11 H11B 0.9700 .
C9 H9A 0.9700 .
C9 H9B 0.9700 .
C5 H5A 0.9700 .
C5 H5B 0.9700 .
Si2 N7 1.704(2) .
Si2 C23 1.870(3) .
Si2 C26 1.878(3) .
Si2 C24 1.880(3) .
Si1 N7 1.703(2) .
Si1 C21 1.879(2) .
Si1 C25 1.883(2) .
Si1 C22 1.886(3) .
C22 H22A 0.9600 .
C22 H22B 0.9600 .
C22 H22C 0.9600 .
C23 H23A 0.9600 .
C23 H23B 0.9600 .
C23 H23C 0.9600 .
C21 H21A 0.9600 .
C21 H21B 0.9600 .
C21 H21C 0.9600 .
C24 H24A 0.9600 .
C24 H24B 0.9600 .
C24 H24C 0.9600 .
C25 H25A 0.9600 .
C25 H25B 0.9600 .
C25 H25C 0.9600 .
C26 H26A 0.9600 .
C26 H26B 0.9600 .
C26 H26C 0.9600 .
C33 C32 1.376(5) .
C33 C34 1.383(4) .
C33 H33 0.9300 .
C34 C33 1.383(4) 2_665
C34 C35 1.498(7) .
C32 C31 1.381(4) .
C32 H32 0.9300 .
C31 C32 1.381(4) 2_665
C31 H31 0.9300 .
C35 H35A 0.9600 .
C35 H35B 0.9600 .
C35 H35C 0.9600 .
